data_4516406
loop_
_publ_author_name
'Li, Ping'
'Hwang, Jungwun'
'Maier, Josef M.'
'Zhao, Chen'
'Kaborda, Darya V.'
'Smith, Mark D.'
'Pellechia, Perry J.'
'Shimizu, Ken D.'

_publ_section_title
;
 Correlation between Solid-State and Solution Conformational Ratios in a
 Series of N-(o-Tolyl)Succinimide Molecular Rotors
;
_journal_issue 8
_journal_name_full 'Crystal Growth &amp; Design'
_journal_page_first 3561
_journal_paper_doi 10.1021/acs.cgd.5b00906
_journal_volume 15
_journal_year 2015
_chemical_formula_moiety 'C30 H23 N O3, 0.5(C7 H8)'
_chemical_formula_sum 'C33.5 H27 N O3'
_chemical_formula_weight 491.56
_space_group_crystal_system triclinic
_space_group_IT_number 2
_space_group_name_Hall '-P 1'
_space_group_name_H-M_alt 'P -1'
_atom_sites_solution_hydrogens geom
_atom_sites_solution_primary direct
_audit_creation_date 2014-10-30
_audit_creation_method
;
Olex2 1.2
(compiled 2014.09.19 svn.r3010 for OlexSys, GUI svn.r4874)
;
_cell_angle_alpha 115.035(2)
_cell_angle_beta 98.760(2)
_cell_angle_gamma 94.132(2)
_cell_formula_units_Z 2
_cell_length_a 10.3368(10)
_cell_length_b 11.1632(11)
_cell_length_c 12.0626(11)
_cell_measurement_reflns_used 9510
_cell_measurement_temperature 100(2)
_cell_measurement_theta_max 26.498
_cell_measurement_theta_min 2.478
_cell_volume 1231.9(2)
_computing_cell_refinement 'SAINT v6.45A (Bruker, 2003)'
_computing_data_collection 'SMART v5.631 (Bruker, 2003)'
_computing_data_reduction 'SAINT v6.45A (Bruker, 2003)'
_computing_molecular_graphics 'Olex2 (Dolomanov et al., 2009)'
_computing_publication_material 'Olex2 (Dolomanov et al., 2009)'
_computing_structure_refinement 'ShelXL (Sheldrick, 2008)'
_computing_structure_solution 'ShelXT (Sheldrick, 2008)'
_diffrn_ambient_temperature 100(2)
_diffrn_measured_fraction_theta_full 0.970
_diffrn_measured_fraction_theta_max 0.973
_diffrn_measurement_device_type 'CCD area detector'
_diffrn_measurement_method 'phi and omega scans'
_diffrn_radiation_monochromator graphite
_diffrn_radiation_type MoK\a
_diffrn_radiation_wavelength 0.71073
_diffrn_reflns_av_R_equivalents 0.0455
_diffrn_reflns_av_unetI/netI 0.0341
_diffrn_reflns_Laue_measured_fraction_full 0.970
_diffrn_reflns_Laue_measured_fraction_max 0.973
_diffrn_reflns_limit_h_max 12
_diffrn_reflns_limit_h_min -12
_diffrn_reflns_limit_k_max 13
_diffrn_reflns_limit_k_min -13
_diffrn_reflns_limit_l_max 14
_diffrn_reflns_limit_l_min -14
_diffrn_reflns_number 14889
_diffrn_reflns_point_group_measured_fraction_full 0.970
_diffrn_reflns_point_group_measured_fraction_max 0.973
_diffrn_reflns_theta_full 25.050
_diffrn_reflns_theta_max 25.028
_diffrn_reflns_theta_min 1.903
_diffrn_source_current 35.0
_diffrn_source_power 1.575
_diffrn_source_voltage 45.0
_exptl_absorpt_coefficient_mu 0.084
_exptl_absorpt_correction_type none
_exptl_crystal_colour colorless
_exptl_crystal_density_diffrn 1.325
_exptl_crystal_description block
_exptl_crystal_F_000 518
_exptl_crystal_size_max 0.54
_exptl_crystal_size_mid 0.45
_exptl_crystal_size_min 0.4
_refine_diff_density_max 0.714
_refine_diff_density_min -0.225
_refine_diff_density_rms 0.043
_refine_ls_extinction_method none
_refine_ls_goodness_of_fit_ref 1.033
_refine_ls_hydrogen_treatment constr
_refine_ls_matrix_type full
_refine_ls_number_parameters 391
_refine_ls_number_reflns 4240
_refine_ls_number_restraints 16
_refine_ls_restrained_S_all 1.031
_refine_ls_R_factor_all 0.0565
_refine_ls_R_factor_gt 0.0470
_refine_ls_shift/su_max 0.000
_refine_ls_shift/su_mean 0.000
_refine_ls_structure_factor_coef Fsqd
_refine_ls_weighting_details 'w=1/[\s^2^(Fo^2^)+(0.0605P)^2^+0.5788P] where P=(Fo^2^+2Fc^2^)/3'
_refine_ls_weighting_scheme calc
_refine_ls_wR_factor_gt 0.1208
_refine_ls_wR_factor_ref 0.1272
_reflns_Friedel_coverage 0.000
_reflns_number_gt 3521
_reflns_number_total 4240
_reflns_threshold_expression 'I > 2\s(I)'
_cod_data_source_file cg5b00906_si_002.cif
_cod_data_source_block 21(lpc79m)
_cod_original_formula_sum 'C33.50 H27 N O3'
_cod_database_code 4516406
_shelxl_version_number 2014/6
_shelx_space_group_comment
;
The symmetry employed for this shelxl refinement is uniquely defined
by the following loop, which should always be used as a source of
symmetry information in preference to the above space-group names.
They are only intended as comments.
;
_shelx_estimated_absorpt_t_max 0.967
_shelx_estimated_absorpt_t_min 0.956
_olex2_refinement_description
;
1. Fixed Uiso
 At 1.2 times of:
  All C(H) groups
 At 1.5 times of:
  All C(H,H,H) groups
2. Restrained distances
 N1-C24A \\sim N1-C24B
 with sigma of 0.015
3. Uiso/Uaniso restraints and constraints
Uanis(C24A) = Uanis(C24B)
4. Same fragment restrains
{C24A, C25A, C26A, C27A, C28A, C29A, C30A}
as
{C24B, C25B, C26B, C27B, C28B, C29B, C30B}
5. Others
 Sof(C24B)=Sof(C25B)=Sof(C26B)=Sof(H26B)=Sof(C27B)=Sof(H27B)=Sof(C28B)=
 Sof(H28B)=Sof(C29B)=Sof(H29B)=Sof(C30B)=Sof(H30D)=Sof(H30E)=Sof(H30F)=1-FVAR(1)
 Sof(C24A)=Sof(C25A)=Sof(C26A)=Sof(H26A)=Sof(C27A)=Sof(H27A)=Sof(C28A)=
 Sof(H28A)=Sof(C29A)=Sof(H29A)=Sof(C30A)=Sof(H30A)=Sof(H30B)=Sof(H30C)=FVAR(1)
 Fixed Sof: C31(0.5) C32(0.5) H32(0.5) C33(0.5) H33(0.5) C34(0.5) H34(0.5)
 C35(0.5) H35(0.5) C36(0.5) H36(0.5) C37(0.5) H37A(0.5) H37B(0.5) H37C(0.5)
6.a Ternary CH refined with riding coordinates:
 C3(H3), C6(H6)
6.b Aromatic/amide H refined with riding coordinates:
 C11(H11), C12(H12), C13(H13), C14(H14), C17(H17), C18(H18), C19(H19),
 C20(H20), C32(H32), C33(H33), C34(H34), C35(H35), C36(H36), C26A(H26A),
 C27A(H27A), C28A(H28A), C29A(H29A), C26B(H26B), C27B(H27B), C28B(H28B),
 C29B(H29B)
6.c Fitted hexagon refined as free rotating group:
 C31(C32,C33,C34,C35,C36)
6.d Idealised Me refined as rotating group:
 C22(H22A,H22B,H22C), C23(H23A,H23B,H23C), C37(H37A,H37B,H37C), C30A(H30A,H30B,
 H30C), C30B(H30D,H30E,H30F)
;
_olex2_submission_special_instructions 'No special instructions were received'

loop_
_space_group_symop_operation_xyz
'x, y, z'
'-x, -y, -z'

loop_
_atom_site_label
_atom_site_type_symbol
_atom_site_fract_x
_atom_site_fract_y
_atom_site_fract_z
_atom_site_U_iso_or_equiv
_atom_site_adp_type
_atom_site_occupancy
_atom_site_site_symmetry_order
_atom_site_calc_flag
_atom_site_refinement_flags_posn
_atom_site_refinement_flags_occupancy
_atom_site_disorder_assembly
_atom_site_disorder_group
O1 O -0.04860(13) 0.92812(13) 0.27999(13) 0.0403(4) Uani 1 1 d . . . .
O2 O 0.24334(13) 0.71441(14) 0.55543(13) 0.0370(3) Uani 1 1 d . . . .
O3 O 0.48470(12) 0.87767(13) 0.34881(12) 0.0347(3) Uani 1 1 d . . . .
C1 C 0.03810(18) 0.86758(17) 0.29701(17) 0.0307(4) Uani 1 1 d . . . .
C2 C 0.04836(17) 0.78409(18) 0.37109(17) 0.0291(4) Uani 1 1 d . . . .
C3 C 0.18313(17) 0.86342(17) 0.46227(17) 0.0282(4) Uani 1 1 d . . . .
H3 H 0.1676 0.9408 0.5378 0.034 Uiso 1 1 calc R . . .
C4 C 0.26934(17) 0.77773(18) 0.49953(16) 0.0276(4) Uani 1 1 d . . . .
C5 C 0.39178(17) 0.85937(17) 0.39214(16) 0.0269(4) Uani 1 1 d . . . .
C6 C 0.26175(17) 0.91252(17) 0.38639(16) 0.0272(4) Uani 1 1 d . . . .
H6 H 0.2774 1.0125 0.4247 0.033 Uiso 1 1 calc R . . .
C7 C 0.17014(18) 0.85386(17) 0.25272(16) 0.0290(4) Uani 1 1 d . . . .
C8 C 0.15275(17) 0.70085(17) 0.19782(16) 0.0262(4) Uani 1 1 d . . . .
C9 C 0.08106(16) 0.65996(17) 0.26588(16) 0.0261(4) Uani 1 1 d . . . .
C10 C 0.04861(16) 0.52116(18) 0.23651(16) 0.0271(4) Uani 1 1 d . . . .
C11 C -0.02019(17) 0.47594(19) 0.30759(18) 0.0312(4) Uani 1 1 d . . . .
H11 H -0.0472 0.5394 0.3787 0.037 Uiso 1 1 calc R . . .
C12 C -0.04882(18) 0.3421(2) 0.27589(18) 0.0348(5) Uani 1 1 d . . . .
H12 H -0.0957 0.3137 0.3246 0.042 Uiso 1 1 calc R . . .
C13 C -0.00906(18) 0.24786(19) 0.17220(19) 0.0355(5) Uani 1 1 d . . . .
H13 H -0.0292 0.1552 0.1501 0.043 Uiso 1 1 calc R . . .
C14 C 0.05888(17) 0.28881(18) 0.10236(18) 0.0315(4) Uani 1 1 d . . . .
H14 H 0.0862 0.2235 0.0326 0.038 Uiso 1 1 calc R . . .
C15 C 0.08960(16) 0.42530(17) 0.13102(16) 0.0272(4) Uani 1 1 d . . . .
C16 C 0.16467(17) 0.46859(17) 0.05820(16) 0.0275(4) Uani 1 1 d . . . .
C17 C 0.21177(18) 0.37613(19) -0.04389(17) 0.0322(4) Uani 1 1 d . . . .
H17 H 0.1890 0.2831 -0.0692 0.039 Uiso 1 1 calc R . . .
C18 C 0.2892(2) 0.4173(2) -0.10702(19) 0.0397(5) Uani 1 1 d . . . .
H18 H 0.3199 0.3532 -0.1752 0.048 Uiso 1 1 calc R . . .
C19 C 0.3233(2) 0.5531(2) -0.0717(2) 0.0440(5) Uani 1 1 d . . . .
H19 H 0.3773 0.5814 -0.1159 0.053 Uiso 1 1 calc R . . .
C20 C 0.2798(2) 0.6461(2) 0.02617(18) 0.0374(5) Uani 1 1 d . . . .
H20 H 0.3041 0.7385 0.0494 0.045 Uiso 1 1 calc R . . .
C21 C 0.19929(17) 0.60715(17) 0.09325(16) 0.0278(4) Uani 1 1 d . . . .
C22 C -0.06608(18) 0.7793(2) 0.43418(18) 0.0365(5) Uani 1 1 d . . . .
H22A H -0.0894 0.8693 0.4748 0.055 Uiso 1 1 calc GR . . .
H22B H -0.0405 0.7469 0.4970 0.055 Uiso 1 1 calc GR . . .
H22C H -0.1426 0.7188 0.3717 0.055 Uiso 1 1 calc GR . . .
C23 C 0.1957(2) 0.92915(19) 0.17737(18) 0.0360(5) Uani 1 1 d . . . .
H23A H 0.1446 0.8792 0.0918 0.054 Uiso 1 1 calc GR . . .
H23B H 0.2903 0.9392 0.1758 0.054 Uiso 1 1 calc GR . . .
H23C H 0.1688 1.0177 0.2157 0.054 Uiso 1 1 calc GR . . .
C31 C 0.4339(3) 1.0022(4) -0.0625(3) 0.0450(11) Uani 0.5 1 d . P A -1
C32 C 0.5033(4) 1.1193(3) 0.0365(4) 0.072(3) Uani 0.5 1 d G P A -1
H32 H 0.4786 1.2033 0.0474 0.086 Uiso 0.5 1 calc R P A -1
C33 C 0.6090(4) 1.1134(4) 0.1195(3) 0.0666(17) Uani 0.5 1 d G P A -1
H33 H 0.6565 1.1935 0.1872 0.080 Uiso 0.5 1 calc R P A -1
C34 C 0.6452(4) 0.9905(5) 0.1035(4) 0.078(3) Uani 0.5 1 d G P A -1
H34 H 0.7174 0.9865 0.1602 0.094 Uiso 0.5 1 calc R P A -1
C35 C 0.5758(5) 0.8735(4) 0.0045(5) 0.096(3) Uani 0.5 1 d G P A -1
H35 H 0.6005 0.7894 -0.0064 0.115 Uiso 0.5 1 calc R P A -1
C36 C 0.4701(4) 0.8793(3) -0.0785(4) 0.059(2) Uani 0.5 1 d G P A -1
H36 H 0.4226 0.7993 -0.1462 0.071 Uiso 0.5 1 calc R P A -1
C37 C 0.3184(7) 1.0101(7) -0.1512(7) 0.0612(17) Uani 0.5 1 d . P A -1
H37A H 0.2549 1.0592 -0.1037 0.092 Uiso 0.5 1 calc GR P A -1
H37B H 0.2749 0.9195 -0.2105 0.092 Uiso 0.5 1 calc GR P A -1
H37C H 0.3505 1.0567 -0.1971 0.092 Uiso 0.5 1 calc GR P A -1
N1 N 0.38737(14) 0.78314(14) 0.45855(13) 0.0257(3) Uani 1 1 d . . B -1
C24A C 0.4970(7) 0.7220(7) 0.4889(4) 0.0272(9) Uani 0.875(5) 1 d . P B 1
C25A C 0.5229(3) 0.6031(3) 0.3987(4) 0.0293(7) Uani 0.875(5) 1 d . P B 1
C26A C 0.6277(2) 0.5465(2) 0.4334(4) 0.0338(6) Uani 0.875(5) 1 d . P B 1
H26A H 0.6491 0.4664 0.3734 0.041 Uiso 0.875(5) 1 calc R P B 1
C27A C 0.7008(2) 0.6050(3) 0.5539(4) 0.0383(7) Uani 0.875(5) 1 d . P B 1
H27A H 0.7723 0.5652 0.5758 0.046 Uiso 0.875(5) 1 calc R P B 1
C28A C 0.6710(2) 0.7212(3) 0.6432(3) 0.0407(7) Uani 0.875(5) 1 d . P B 1
H28A H 0.7210 0.7604 0.7263 0.049 Uiso 0.875(5) 1 calc R P B 1
C29A C 0.5675(3) 0.7799(4) 0.6103(3) 0.0341(8) Uani 0.875(5) 1 d . P B 1
H29A H 0.5454 0.8592 0.6708 0.041 Uiso 0.875(5) 1 calc R P B 1
C30A C 0.4369(2) 0.5364(2) 0.2708(2) 0.0334(6) Uani 0.875(5) 1 d . P B 1
H30A H 0.3436 0.5345 0.2777 0.050 Uiso 0.875(5) 1 calc GR P B 1
H30B H 0.4549 0.4447 0.2273 0.050 Uiso 0.875(5) 1 calc GR P B 1
H30C H 0.4558 0.5864 0.2236 0.050 Uiso 0.875(5) 1 calc GR P B 1
C24B C 0.488(6) 0.703(6) 0.4742(19) 0.0272(9) Uani 0.125(5) 1 d . P B 2
C25B C 0.563(2) 0.738(2) 0.5929(16) 0.040(9) Uiso 0.125(5) 1 d . P B 2
C26B C 0.6658(18) 0.666(2) 0.6057(16) 0.024(5) Uiso 0.125(5) 1 d . P B 2
H26B H 0.7132 0.6834 0.6861 0.029 Uiso 0.125(5) 1 calc R P B 2
C27B C 0.696(2) 0.571(2) 0.4997(17) 0.040(7) Uiso 0.125(5) 1 d . P B 2
H27B H 0.7661 0.5218 0.5071 0.048 Uiso 0.125(5) 1 calc R P B 2
C28B C 0.627(2) 0.545(2) 0.3831(18) 0.044(7) Uiso 0.125(5) 1 d . P B 2
H28B H 0.6522 0.4804 0.3113 0.053 Uiso 0.125(5) 1 calc R P B 2
C29B C 0.522(2) 0.609(2) 0.3678(17) 0.025(7) Uiso 0.125(5) 1 d . P B 2
H29B H 0.4740 0.5898 0.2869 0.030 Uiso 0.125(5) 1 calc R P B 2
C30B C 0.5203(15) 0.8367(15) 0.7050(13) 0.039(5) Uiso 0.125(5) 1 d . P B 2
H30D H 0.5135 0.9203 0.6978 0.059 Uiso 0.125(5) 1 calc GR P B 2
H30E H 0.5853 0.8543 0.7804 0.059 Uiso 0.125(5) 1 calc GR P B 2
H30F H 0.4338 0.8000 0.7105 0.059 Uiso 0.125(5) 1 calc GR P B 2

loop_
_atom_site_aniso_label
_atom_site_aniso_U_11
_atom_site_aniso_U_22
_atom_site_aniso_U_33
_atom_site_aniso_U_23
_atom_site_aniso_U_13
_atom_site_aniso_U_12
O1 0.0393(8) 0.0315(7) 0.0398(8) 0.0084(6) -0.0029(6) 0.0147(6)
O2 0.0340(7) 0.0450(8) 0.0415(8) 0.0266(7) 0.0102(6) 0.0086(6)
O3 0.0327(7) 0.0376(8) 0.0398(8) 0.0218(6) 0.0093(6) 0.0065(6)
C1 0.0319(10) 0.0205(9) 0.0269(10) 0.0011(8) -0.0036(7) 0.0061(8)
C2 0.0282(9) 0.0251(9) 0.0279(10) 0.0061(8) 0.0035(7) 0.0078(7)
C3 0.0293(9) 0.0240(9) 0.0258(9) 0.0056(8) 0.0041(7) 0.0078(8)
C4 0.0275(9) 0.0272(9) 0.0234(9) 0.0076(8) 0.0025(7) 0.0034(7)
C5 0.0309(10) 0.0205(9) 0.0246(9) 0.0069(8) 0.0019(7) 0.0019(7)
C6 0.0319(9) 0.0195(8) 0.0247(9) 0.0058(7) 0.0015(7) 0.0050(7)
C7 0.0328(10) 0.0222(9) 0.0266(10) 0.0079(8) -0.0010(7) 0.0060(7)
C8 0.0267(9) 0.0226(9) 0.0249(9) 0.0080(8) 0.0000(7) 0.0044(7)
C9 0.0223(8) 0.0259(9) 0.0249(9) 0.0070(8) 0.0009(7) 0.0062(7)
C10 0.0219(9) 0.0284(9) 0.0280(9) 0.0111(8) -0.0001(7) 0.0042(7)
C11 0.0264(9) 0.0340(10) 0.0313(10) 0.0126(9) 0.0051(8) 0.0057(8)
C12 0.0293(10) 0.0405(11) 0.0387(11) 0.0227(10) 0.0039(8) 0.0017(8)
C13 0.0330(10) 0.0280(10) 0.0424(11) 0.0162(9) -0.0011(8) -0.0003(8)
C14 0.0302(10) 0.0252(9) 0.0335(10) 0.0088(8) 0.0027(8) 0.0047(8)
C15 0.0239(9) 0.0250(9) 0.0281(9) 0.0090(8) 0.0001(7) 0.0037(7)
C16 0.0278(9) 0.0253(9) 0.0237(9) 0.0068(8) 0.0009(7) 0.0044(7)
C17 0.0347(10) 0.0258(10) 0.0283(10) 0.0056(8) 0.0030(8) 0.0042(8)
C18 0.0464(12) 0.0359(11) 0.0291(11) 0.0049(9) 0.0136(9) 0.0084(9)
C19 0.0551(13) 0.0407(12) 0.0374(12) 0.0144(10) 0.0219(10) 0.0057(10)
C20 0.0471(12) 0.0294(10) 0.0342(11) 0.0121(9) 0.0117(9) 0.0028(9)
C21 0.0301(9) 0.0253(9) 0.0244(9) 0.0086(8) 0.0023(7) 0.0039(7)
C22 0.0305(10) 0.0351(11) 0.0365(11) 0.0079(9) 0.0075(8) 0.0099(8)
C23 0.0471(11) 0.0250(9) 0.0303(10) 0.0113(8) -0.0036(8) 0.0026(8)
C31 0.042(3) 0.035(3) 0.055(3) 0.021(2) -0.001(2) -0.002(2)
C32 0.078(5) 0.049(4) 0.072(5) 0.025(3) -0.018(4) -0.016(4)
C33 0.038(3) 0.097(5) 0.048(3) 0.021(3) -0.003(2) 0.008(3)
C34 0.057(5) 0.098(6) 0.100(7) 0.072(5) -0.012(4) 0.009(4)
C35 0.084(5) 0.063(4) 0.125(6) 0.051(4) -0.045(4) -0.001(4)
C36 0.065(4) 0.029(3) 0.084(5) 0.023(3) 0.015(4) 0.021(3)
C37 0.057(4) 0.049(3) 0.075(5) 0.031(3) -0.009(3) 0.011(3)
N1 0.0254(7) 0.0250(8) 0.0270(8) 0.0121(7) 0.0028(6) 0.0050(6)
C24A 0.0215(15) 0.027(3) 0.0371(13) 0.0192(14) 0.0023(13) 0.002(2)
C25A 0.0248(14) 0.0320(15) 0.0392(17) 0.0221(14) 0.0097(11) 0.0054(9)
C26A 0.0253(13) 0.0340(13) 0.0513(19) 0.0260(13) 0.0108(13) 0.0073(10)
C27A 0.0240(13) 0.0366(18) 0.061(3) 0.0316(19) -0.0009(15) 0.0026(12)
C28A 0.0372(14) 0.0293(16) 0.0500(17) 0.0211(15) -0.0135(12) -0.0054(12)
C29A 0.0332(15) 0.0276(17) 0.0386(16) 0.0159(12) -0.0031(10) 0.0005(13)
C30A 0.0362(12) 0.0347(13) 0.0335(13) 0.0155(10) 0.0135(10) 0.0147(10)
C24B 0.0215(15) 0.027(3) 0.0371(13) 0.0192(14) 0.0023(13) 0.002(2)

loop_
_atom_type_symbol
_atom_type_description
_atom_type_scat_dispersion_real
_atom_type_scat_dispersion_imag
_atom_type_scat_source
C C 0.0033 0.0016 'International Tables Vol C Tables 4.2.6.8 and 6.1.1.4'
H H 0.0000 0.0000 'International Tables Vol C Tables 4.2.6.8 and 6.1.1.4'
N N 0.0061 0.0033 'International Tables Vol C Tables 4.2.6.8 and 6.1.1.4'
O O 0.0106 0.0060 'International Tables Vol C Tables 4.2.6.8 and 6.1.1.4'

loop_
_geom_angle_atom_site_label_1
_geom_angle_atom_site_label_2
_geom_angle_atom_site_label_3
_geom_angle
O1 C1 C2 129.74(18)
O1 C1 C7 129.83(18)
C7 C1 C2 100.42(14)
C1 C2 C3 96.74(14)
C9 C2 C1 95.46(14)
C9 C2 C3 106.92(14)
C22 C2 C1 115.32(15)
C22 C2 C3 114.96(15)
C22 C2 C9 122.91(16)
C2 C3 H3 110.8
C4 C3 C2 113.91(14)
C4 C3 H3 110.8
C4 C3 C6 104.84(14)
C6 C3 C2 105.54(14)
C6 C3 H3 110.8
O2 C4 C3 127.18(16)
O2 C4 N1 124.50(16)
N1 C4 C3 108.32(15)
O3 C5 C6 127.72(16)
O3 C5 N1 124.57(16)
N1 C5 C6 107.71(15)
C3 C6 H6 110.4
C3 C6 C7 104.56(14)
C5 C6 C3 105.35(13)
C5 C6 H6 110.4
C5 C6 C7 115.35(14)
C7 C6 H6 110.4
C1 C7 C6 96.44(14)
C8 C7 C1 95.61(14)
C8 C7 C6 107.93(13)
C23 C7 C1 114.95(15)
C23 C7 C6 114.56(15)
C23 C7 C8 122.82(15)
C9 C8 C7 109.00(15)
C9 C8 C21 121.79(16)
C21 C8 C7 129.21(16)
C8 C9 C2 108.60(15)
C8 C9 C10 121.93(16)
C10 C9 C2 129.47(16)
C11 C10 C9 123.41(17)
C11 C10 C15 118.83(16)
C15 C10 C9 117.76(16)
C10 C11 H11 119.4
C12 C11 C10 121.28(18)
C12 C11 H11 119.4
C11 C12 H12 120.0
C11 C12 C13 119.99(17)
C13 C12 H12 120.0
C12 C13 H13 120.0
C14 C13 C12 120.01(17)
C14 C13 H13 120.0
C13 C14 H14 119.0
C13 C14 C15 121.90(18)
C15 C14 H14 119.0
C10 C15 C16 120.29(16)
C14 C15 C10 117.98(16)
C14 C15 C16 121.70(16)
C17 C16 C15 121.66(16)
C17 C16 C21 118.03(16)
C21 C16 C15 120.21(16)
C16 C17 H17 119.2
C18 C17 C16 121.57(18)
C18 C17 H17 119.2
C17 C18 H18 120.0
C17 C18 C19 120.07(18)
C19 C18 H18 120.0
C18 C19 H19 119.8
C20 C19 C18 120.39(19)
C20 C19 H19 119.8
C19 C20 H20 119.5
C19 C20 C21 121.08(18)
C21 C20 H20 119.5
C16 C21 C8 117.94(16)
C20 C21 C8 123.19(16)
C20 C21 C16 118.85(17)
C2 C22 H22A 109.5
C2 C22 H22B 109.5
C2 C22 H22C 109.5
H22A C22 H22B 109.5
H22A C22 H22C 109.5
H22B C22 H22C 109.5
C7 C23 H23A 109.5
C7 C23 H23B 109.5
C7 C23 H23C 109.5
H23A C23 H23B 109.5
H23A C23 H23C 109.5
H23B C23 H23C 109.5
C32 C31 C36 120.0
C32 C31 C37 119.4(4)
C36 C31 C37 120.6(4)
C31 C32 H32 120.0
C31 C32 C33 120.0
C33 C32 H32 120.0
C32 C33 H33 120.0
C34 C33 C32 120.0
C34 C33 H33 120.0
C33 C34 H34 120.0
C33 C34 C35 120.0
C35 C34 H34 120.0
C34 C35 H35 120.0
C36 C35 C34 120.0
C36 C35 H35 120.0
C31 C36 H36 120.0
C35 C36 C31 120.0
C35 C36 H36 120.0
C31 C37 H37A 109.5
C31 C37 H37B 109.5
C31 C37 H37C 109.5
H37A C37 H37B 109.5
H37A C37 H37C 109.5
H37B C37 H37C 109.5
C4 N1 C5 113.63(14)
C4 N1 C24A 122.6(4)
C4 N1 C24B 121(3)
C5 N1 C24A 123.7(4)
C5 N1 C24B 125(3)
C25A C24A N1 119.8(3)
C29A C24A N1 118.0(3)
C29A C24A C25A 122.1(3)
C24A C25A C30A 120.7(2)
C26A C25A C24A 117.6(3)
C26A C25A C30A 121.6(3)
C25A C26A H26A 119.6
C27A C26A C25A 120.8(3)
C27A C26A H26A 119.6
C26A C27A H27A 119.7
C26A C27A C28A 120.7(2)
C28A C27A H27A 119.7
C27A C28A H28A 120.3
C27A C28A C29A 119.4(3)
C29A C28A H28A 120.3
C24A C29A C28A 119.4(3)
C24A C29A H29A 120.3
C28A C29A H29A 120.3
C25A C30A H30A 109.5
C25A C30A H30B 109.5
C25A C30A H30C 109.5
H30A C30A H30B 109.5
H30A C30A H30C 109.5
H30B C30A H30C 109.5
C29B C24B C25B 121.3(13)
C24B C25B C26B 119.3(12)
C24B C25B C30B 119.3(14)
C26B C25B C30B 120.8(14)
C25B C26B H26B 120.6
C27B C26B C25B 118.8(14)
C27B C26B H26B 120.6
C26B C27B H27B 119.6
C26B C27B C28B 120.8(15)
C28B C27B H27B 119.6
C27B C28B H28B 119.1
C27B C28B C29B 121.8(15)
C29B C28B H28B 119.1
C24B C29B H29B 121.1
C28B C29B C24B 117.8(14)
C28B C29B H29B 121.1
C25B C30B H30D 109.5
C25B C30B H30E 109.5
C25B C30B H30F 109.5
H30D C30B H30E 109.5
H30D C30B H30F 109.5
H30E C30B H30F 109.5

loop_
_geom_bond_atom_site_label_1
_geom_bond_atom_site_label_2
_geom_bond_distance
O1 C1 1.205(2)
O2 C4 1.207(2)
O3 C5 1.205(2)
C1 C2 1.539(3)
C1 C7 1.535(3)
C2 C3 1.570(2)
C2 C9 1.535(2)
C2 C22 1.510(3)
C3 H3 1.0000
C3 C4 1.509(2)
C3 C6 1.545(2)
C4 N1 1.391(2)
C5 C6 1.512(2)
C5 N1 1.397(2)
C6 H6 1.0000
C6 C7 1.574(2)
C7 C8 1.533(2)
C7 C23 1.513(3)
C8 C9 1.373(2)
C8 C21 1.434(2)
C9 C10 1.436(2)
C10 C11 1.413(3)
C10 C15 1.422(3)
C11 H11 0.9500
C11 C12 1.373(3)
C12 H12 0.9500
C12 C13 1.395(3)
C13 H13 0.9500
C13 C14 1.368(3)
C14 H14 0.9500
C14 C15 1.412(2)
C15 C16 1.456(3)
C16 C17 1.414(3)
C16 C21 1.421(2)
C17 H17 0.9500
C17 C18 1.364(3)
C18 H18 0.9500
C18 C19 1.391(3)
C19 H19 0.9500
C19 C20 1.366(3)
C20 H20 0.9500
C20 C21 1.409(3)
C22 H22A 0.9800
C22 H22B 0.9800
C22 H22C 0.9800
C23 H23A 0.9800
C23 H23B 0.9800
C23 H23C 0.9800
C31 C32 1.3900
C31 C36 1.3900
C31 C37 1.511(7)
C32 H32 0.9500
C32 C33 1.3900
C33 H33 0.9500
C33 C34 1.3900
C34 H34 0.9500
C34 C35 1.3900
C35 H35 0.9500
C35 C36 1.3900
C36 H36 0.9500
C37 H37A 0.9800
C37 H37B 0.9800
C37 H37C 0.9800
N1 C24A 1.443(3)
N1 C24B 1.460(12)
C24A C25A 1.391(4)
C24A C29A 1.377(4)
C25A C26A 1.390(4)
C25A C30A 1.497(4)
C26A H26A 0.9500
C26A C27A 1.379(5)
C27A H27A 0.9500
C27A C28A 1.383(5)
C28A H28A 0.9500
C28A C29A 1.387(4)
C29A H29A 0.9500
C30A H30A 0.9800
C30A H30B 0.9800
C30A H30C 0.9800
C24B C25B 1.396(15)
C24B C29B 1.385(15)
C25B C26B 1.404(14)
C25B C30B 1.494(13)
C26B H26B 0.9500
C26B C27B 1.375(14)
C27B H27B 0.9500
C27B C28B 1.377(13)
C28B H28B 0.9500
C28B C29B 1.379(14)
C29B H29B 0.9500
C30B H30D 0.9800
C30B H30E 0.9800
C30B H30F 0.9800

loop_
_geom_torsion_atom_site_label_1
_geom_torsion_atom_site_label_2
_geom_torsion_atom_site_label_3
_geom_torsion_atom_site_label_4
_geom_torsion
O1 C1 C2 C3 -123.1(2)
O1 C1 C2 C9 129.11(19)
O1 C1 C2 C22 -1.3(3)
O1 C1 C7 C6 121.7(2)
O1 C1 C7 C8 -129.54(19)
O1 C1 C7 C23 0.7(3)
O2 C4 N1 C5 177.80(17)
O2 C4 N1 C24A -5.7(3)
O3 C5 C6 C3 -177.38(17)
O3 C5 C6 C7 67.9(2)
O3 C5 N1 C4 179.67(16)
O3 C5 N1 C24A 3.2(3)
C1 C2 C3 C4 -146.36(15)
C1 C2 C3 C6 -31.89(16)
C1 C2 C9 C8 32.46(17)
C1 C2 C9 C10 -148.29(17)
C1 C7 C8 C9 -31.44(17)
C1 C7 C8 C21 148.43(17)
C2 C1 C7 C6 -57.49(14)
C2 C1 C7 C8 51.31(14)
C2 C1 C7 C23 -178.42(15)
C2 C3 C4 O2 -61.6(2)
C2 C3 C4 N1 118.51(16)
C2 C3 C6 C5 -124.19(14)
C2 C3 C6 C7 -2.18(16)
C2 C9 C10 C11 -1.9(3)
C2 C9 C10 C15 178.84(16)
C3 C2 C9 C8 -66.30(17)
C3 C2 C9 C10 112.94(19)
C3 C4 N1 C5 -2.3(2)
C3 C4 N1 C24A 174.2(3)
C3 C6 C7 C1 35.44(15)
C3 C6 C7 C8 -62.60(17)
C3 C6 C7 C23 156.67(15)
C4 C3 C6 C5 -3.60(17)
C4 C3 C6 C7 118.41(14)
C4 N1 C24A C25A 104.5(7)
C4 N1 C24A C29A -71.2(8)
C5 C6 C7 C1 150.64(15)
C5 C6 C7 C8 52.59(19)
C5 C6 C7 C23 -88.14(19)
C5 N1 C24A C25A -79.3(8)
C5 N1 C24A C29A 104.9(7)
C6 C3 C4 O2 -176.48(17)
C6 C3 C4 N1 3.64(18)
C6 C5 N1 C4 -0.11(19)
C6 C5 N1 C24A -176.6(2)
C6 C7 C8 C9 67.20(18)
C6 C7 C8 C21 -112.93(19)
C7 C1 C2 C3 56.07(15)
C7 C1 C2 C9 -51.73(14)
C7 C1 C2 C22 177.81(15)
C7 C8 C9 C2 -0.73(18)
C7 C8 C9 C10 179.96(14)
C7 C8 C21 C16 -177.47(16)
C7 C8 C21 C20 4.1(3)
C8 C9 C10 C11 177.30(16)
C8 C9 C10 C15 -2.0(2)
C9 C2 C3 C4 -48.54(19)
C9 C2 C3 C6 65.93(16)
C9 C8 C21 C16 2.4(2)
C9 C8 C21 C20 -176.05(17)
C9 C10 C11 C12 -179.92(16)
C9 C10 C15 C14 179.50(15)
C9 C10 C15 C16 1.5(2)
C10 C11 C12 C13 0.4(3)
C10 C15 C16 C17 177.23(16)
C10 C15 C16 C21 1.0(2)
C11 C10 C15 C14 0.2(2)
C11 C10 C15 C16 -177.88(15)
C11 C12 C13 C14 0.2(3)
C12 C13 C14 C15 -0.7(3)
C13 C14 C15 C10 0.5(3)
C13 C14 C15 C16 178.51(16)
C14 C15 C16 C17 -0.7(3)
C14 C15 C16 C21 -177.00(16)
C15 C10 C11 C12 -0.6(3)
C15 C16 C17 C18 -175.76(17)
C15 C16 C21 C8 -2.9(2)
C15 C16 C21 C20 175.64(16)
C16 C17 C18 C19 -0.2(3)
C17 C16 C21 C8 -179.25(15)
C17 C16 C21 C20 -0.8(2)
C17 C18 C19 C20 0.0(3)
C18 C19 C20 C21 -0.2(3)
C19 C20 C21 C8 179.01(18)
C19 C20 C21 C16 0.6(3)
C21 C8 C9 C2 179.38(15)
C21 C8 C9 C10 0.1(3)
C21 C16 C17 C18 0.6(3)
C22 C2 C3 C4 91.64(19)
C22 C2 C3 C6 -153.90(15)
C22 C2 C9 C8 157.46(16)
C22 C2 C9 C10 -23.3(3)
C23 C7 C8 C9 -156.03(17)
C23 C7 C8 C21 23.8(3)
C31 C32 C33 C34 0.0
C32 C31 C36 C35 0.0
C32 C33 C34 C35 0.0
C33 C34 C35 C36 0.0
C34 C35 C36 C31 0.0
C36 C31 C32 C33 0.0
C37 C31 C32 C33 179.4(6)
C37 C31 C36 C35 -179.4(6)
N1 C5 C6 C3 2.39(18)
N1 C5 C6 C7 -112.35(16)
N1 C24A C25A C26A -178.5(5)
N1 C24A C25A C30A -1.0(10)
N1 C24A C29A C28A 178.1(5)
C24A C25A C26A C27A 1.5(6)
C25A C24A C29A C28A 2.5(11)
C25A C26A C27A C28A 0.4(4)
C26A C27A C28A C29A -0.8(4)
C27A C28A C29A C24A -0.6(6)
C29A C24A C25A C26A -2.9(11)
C29A C24A C25A C30A 174.5(6)
C30A C25A C26A C27A -176.0(3)
C24B C25B C26B C27B 5(5)
C25B C24B C29B C28B 4(8)
C25B C26B C27B C28B -1(4)
C26B C27B C28B C29B -2(4)
C27B C28B C29B C24B 1(5)
C29B C24B C25B C26B -7(9)
C29B C24B C25B C30B -178(5)
C30B C25B C26B C27B 176(2)
